data_4132745
loop_
_publ_author_name
'Ahmed, Md Estak'
'Dey, Subal'
'Darensbourg, Marcetta Y.'
'Dey, Abhishek'

_publ_section_title
;
 Oxygen-Tolerant H<sub>2</sub> Production by [FeFe]-H<sub>2</sub>ase
 Active Site Mimics Aided by Second Sphere Proton Shuttle.
;
_journal_issue 39
_journal_name_full 'Journal of the American Chemical Society'
_journal_page_first 12457
_journal_page_last 12468
_journal_paper_doi 10.1021/jacs.8b05983
_journal_volume 140
_journal_year 2018
_chemical_formula_sum 'C18 H15 Fe2 N O8 S2'
_chemical_formula_weight 549.13
_space_group_crystal_system monoclinic
_space_group_IT_number 14
_space_group_name_Hall '-P 2ybc'
_space_group_name_H-M_alt 'P 1 21/c 1'
_atom_sites_solution_hydrogens geom
_audit_creation_method SHELXL-2016/6
_cell_angle_alpha 90
_cell_angle_beta 111.147(2)
_cell_angle_gamma 90
_cell_formula_units_Z 4
_cell_length_a 12.0292(8)
_cell_length_b 11.9367(7)
_cell_length_c 16.3521(10)
_cell_measurement_reflns_used 8760
_cell_measurement_temperature 103(2)
_cell_measurement_theta_max 30.27
_cell_measurement_theta_min 2.49
_cell_volume 2189.9(2)
_computing_cell_refinement 'Bruker SAINT'
_computing_data_collection 'Bruker APEX2'
_computing_data_reduction 'Bruker SAINT'
_computing_molecular_graphics 'mercury 3.8'
_computing_publication_material 'ortep 3v.2'
_computing_structure_refinement 'SHELXL-2016/6 (Sheldrick, 2016)'
_computing_structure_solution 'SHELXT 2014/5 (Sheldrick, 2014)'
_diffrn_ambient_temperature 103(2)
_diffrn_measured_fraction_theta_full 0.994
_diffrn_measured_fraction_theta_max 0.994
_diffrn_measurement_device_type 'Bruker APEX-II CCD'
_diffrn_measurement_method '\f and \w scans'
_diffrn_radiation_type MoK\a
_diffrn_radiation_wavelength 0.71073
_diffrn_reflns_av_R_equivalents 0.0629
_diffrn_reflns_av_unetI/netI 0.0621
_diffrn_reflns_Laue_measured_fraction_full 0.994
_diffrn_reflns_Laue_measured_fraction_max 0.994
_diffrn_reflns_limit_h_max 14
_diffrn_reflns_limit_h_min -14
_diffrn_reflns_limit_k_max 12
_diffrn_reflns_limit_k_min -14
_diffrn_reflns_limit_l_max 19
_diffrn_reflns_limit_l_min -19
_diffrn_reflns_number 14334
_diffrn_reflns_point_group_measured_fraction_full 0.994
_diffrn_reflns_point_group_measured_fraction_max 0.994
_diffrn_reflns_theta_full 24.997
_diffrn_reflns_theta_max 24.997
_diffrn_reflns_theta_min 2.491
_exptl_absorpt_coefficient_mu 1.560
_exptl_absorpt_correction_T_max 0.732
_exptl_absorpt_correction_T_min 0.576
_exptl_absorpt_correction_type multi-scan
_exptl_absorpt_process_details sadabs
_exptl_crystal_colour red
_exptl_crystal_density_diffrn 1.666
_exptl_crystal_description block
_exptl_crystal_F_000 1112
_exptl_crystal_size_max 0.4
_exptl_crystal_size_mid 0.3
_exptl_crystal_size_min 0.2
_refine_diff_density_max 0.664
_refine_diff_density_min -0.962
_refine_diff_density_rms 0.125
_refine_ls_extinction_method none
_refine_ls_goodness_of_fit_ref 0.986
_refine_ls_hydrogen_treatment constr
_refine_ls_matrix_type full
_refine_ls_number_parameters 282
_refine_ls_number_reflns 3832
_refine_ls_number_restraints 0
_refine_ls_restrained_S_all 0.986
_refine_ls_R_factor_all 0.0753
_refine_ls_R_factor_gt 0.0507
_refine_ls_shift/su_max 0.000
_refine_ls_shift/su_mean 0.000
_refine_ls_structure_factor_coef Fsqd
_refine_ls_weighting_details 'w=1/[\s^2^(Fo^2^)+(0.0421P)^2^+13.0065P] where P=(Fo^2^+2Fc^2^)/3'
_refine_ls_weighting_scheme calc
_refine_ls_wR_factor_gt 0.1138
_refine_ls_wR_factor_ref 0.1308
_reflns_Friedel_coverage 0.000
_reflns_number_gt 2883
_reflns_number_total 3832
_reflns_threshold_expression 'I > 2\s(I)'
_cod_data_source_file ja8b05983_si_004.cif
_cod_data_source_block test9_a
_cod_original_sg_symbol_H-M 'P 21/c'
_cod_database_code 4132745
_shelx_shelxl_version_number 2016/6
_shelx_space_group_comment
;
The symmetry employed for this shelxl refinement is uniquely defined
by the following loop, which should always be used as a source of
symmetry information in preference to the above space-group names.
They are only intended as comments.
;

loop_
_space_group_symop_operation_xyz
'x, y, z'
'-x, y+1/2, -z+1/2'
'-x, -y, -z'
'x, -y-1/2, z-1/2'

loop_
_atom_site_label
_atom_site_type_symbol
_atom_site_fract_x
_atom_site_fract_y
_atom_site_fract_z
_atom_site_U_iso_or_equiv
_atom_site_adp_type
_atom_site_occupancy
_atom_site_site_symmetry_order
_atom_site_calc_flag
_atom_site_refinement_flags_posn
_atom_site_refinement_flags_adp
Fe01 Fe 0.39770(6) 0.17794(6) 0.54114(5) 0.0181(2) Uani 1 1 d . .
Fe02 Fe 0.41878(6) 0.31289(6) 0.66185(5) 0.0184(2) Uani 1 1 d . .
S003 S 0.24220(10) 0.24364(11) 0.57254(8) 0.0189(3) Uani 1 1 d . .
S004 S 0.44165(10) 0.36029(11) 0.53538(8) 0.0189(3) Uani 1 1 d . .
O005 O -0.0299(3) 0.9187(3) 0.3595(2) 0.0240(8) Uani 1 1 d . .
O006 O -0.1446(3) 0.8171(3) 0.2444(2) 0.0296(9) Uani 1 1 d . .
O007 O 0.4160(3) 0.1552(4) 0.7991(3) 0.0340(10) Uani 1 1 d . .
O008 O 0.3680(4) -0.0376(3) 0.6162(3) 0.0341(10) Uani 1 1 d . .
O009 O 0.6494(3) 0.1267(3) 0.5763(3) 0.0319(9) Uani 1 1 d . .
O00A O 0.2883(4) 0.1179(3) 0.3546(3) 0.0358(10) Uani 1 1 d . .
O00B O 0.3636(4) 0.5200(3) 0.7366(3) 0.0346(10) Uani 1 1 d . .
O00C O 0.6792(3) 0.3196(4) 0.7388(3) 0.0366(10) Uani 1 1 d . .
N00D N 0.2155(3) 0.4502(3) 0.4923(3) 0.0173(9) Uani 1 1 d . .
C00E C 0.1411(4) 0.5428(4) 0.4490(3) 0.0179(11) Uani 1 1 d . .
C00F C 0.3139(4) 0.4367(4) 0.4609(3) 0.0185(11) Uani 1 1 d . .
H00A H 0.340818 0.511894 0.450409 0.022 Uiso 1 1 calc R U
H00B H 0.284076 0.396897 0.404007 0.022 Uiso 1 1 calc R U
C00G C 0.0065(4) 0.7262(4) 0.3625(3) 0.0181(11) Uani 1 1 d . .
C00H C 0.1551(4) 0.3453(4) 0.4906(3) 0.0184(11) Uani 1 1 d . .
H00C H 0.134110 0.311648 0.431636 0.022 Uiso 1 1 calc R U
H00D H 0.079817 0.360611 0.500206 0.022 Uiso 1 1 calc R U
C00I C 0.1819(4) 0.6510(4) 0.4778(3) 0.0209(11) Uani 1 1 d . .
C00J C 0.1128(4) 0.7412(4) 0.4330(3) 0.0201(11) Uani 1 1 d . .
H00J H 0.139300 0.815218 0.451168 0.024 Uiso 1 1 calc R U
C00K C -0.0645(4) 0.8228(4) 0.3146(3) 0.0212(11) Uani 1 1 d . .
C00L C 0.3784(4) 0.0462(4) 0.5860(3) 0.0213(12) Uani 1 1 d . .
C00M C 0.0333(4) 0.5272(4) 0.3803(3) 0.0220(11) Uani 1 1 d . .
H00M H 0.004939 0.453443 0.363023 0.026 Uiso 1 1 calc R U
C00N C 0.5509(5) 0.1466(4) 0.5608(3) 0.0217(11) Uani 1 1 d . .
C00O C 0.4148(4) 0.2177(5) 0.7458(4) 0.0237(12) Uani 1 1 d . .
C00P C -0.0335(4) 0.6184(4) 0.3366(4) 0.0225(12) Uani 1 1 d . .
H00P H -0.106595 0.606899 0.289085 0.027 Uiso 1 1 calc R U
C00Q C 0.3316(5) 0.1426(4) 0.4267(4) 0.0244(12) Uani 1 1 d . .
C00R C -0.1014(4) 1.0171(4) 0.3238(4) 0.0254(12) Uani 1 1 d . .
H00E H -0.181130 1.009542 0.327945 0.031 Uiso 1 1 calc R U
H00F H -0.111530 1.027047 0.261432 0.031 Uiso 1 1 calc R U
C00S C 0.3821(5) 0.4397(5) 0.7054(3) 0.0245(12) Uani 1 1 d . .
C00T C 0.5780(5) 0.3190(5) 0.7103(4) 0.0266(12) Uani 1 1 d . .
C00U C 0.2937(5) 0.6734(5) 0.5558(4) 0.0288(13) Uani 1 1 d . .
H00G H 0.300284 0.753850 0.568552 0.043 Uiso 1 1 calc R U
H00H H 0.363177 0.648590 0.542677 0.043 Uiso 1 1 calc R U
H00I H 0.290495 0.632337 0.606757 0.043 Uiso 1 1 calc R U
C00V C -0.0366(6) 1.1150(5) 0.3767(5) 0.0418(17) Uani 1 1 d . .
H00K H -0.025490 1.103295 0.438509 0.063 Uiso 1 1 calc R U
H00R H -0.083188 1.183389 0.355429 0.063 Uiso 1 1 calc R U
H00U H 0.041365 1.122616 0.370957 0.063 Uiso 1 1 calc R U

loop_
_atom_site_aniso_label
_atom_site_aniso_U_11
_atom_site_aniso_U_22
_atom_site_aniso_U_33
_atom_site_aniso_U_23
_atom_site_aniso_U_13
_atom_site_aniso_U_12
Fe01 0.0180(4) 0.0168(4) 0.0180(4) 0.0008(3) 0.0046(3) 0.0007(3)
Fe02 0.0146(4) 0.0208(4) 0.0175(4) -0.0022(3) 0.0028(3) -0.0014(3)
S003 0.0149(6) 0.0203(7) 0.0193(6) 0.0024(5) 0.0034(5) -0.0004(5)
S004 0.0161(6) 0.0170(7) 0.0232(7) 0.0010(5) 0.0067(5) -0.0003(5)
O005 0.0205(18) 0.018(2) 0.029(2) 0.0008(16) 0.0044(16) 0.0044(15)
O006 0.0237(19) 0.025(2) 0.028(2) 0.0038(17) -0.0040(17) 0.0023(16)
O007 0.026(2) 0.044(3) 0.029(2) 0.011(2) 0.0070(18) 0.0050(18)
O008 0.047(2) 0.021(2) 0.034(2) 0.0063(18) 0.014(2) -0.0033(19)
O009 0.026(2) 0.028(2) 0.043(2) 0.0043(19) 0.0139(19) 0.0055(17)
O00A 0.046(2) 0.035(2) 0.020(2) -0.0013(18) 0.0039(19) 0.006(2)
O00B 0.049(3) 0.028(2) 0.032(2) -0.0038(19) 0.021(2) 0.0024(19)
O00C 0.020(2) 0.046(3) 0.038(2) -0.008(2) 0.0043(18) -0.0014(18)
N00D 0.0146(19) 0.017(2) 0.021(2) 0.0008(18) 0.0077(18) 0.0014(17)
C00E 0.014(2) 0.022(3) 0.021(3) 0.000(2) 0.010(2) 0.002(2)
C00F 0.017(2) 0.012(3) 0.025(3) 0.002(2) 0.006(2) 0.003(2)
C00G 0.015(2) 0.017(3) 0.021(3) 0.003(2) 0.006(2) 0.004(2)
C00H 0.012(2) 0.019(3) 0.022(3) 0.003(2) 0.002(2) -0.0006(19)
C00I 0.018(2) 0.023(3) 0.022(3) -0.001(2) 0.007(2) 0.002(2)
C00J 0.019(2) 0.019(3) 0.025(3) -0.002(2) 0.010(2) 0.001(2)
C00K 0.012(2) 0.026(3) 0.025(3) 0.002(2) 0.007(2) -0.001(2)
C00L 0.022(3) 0.019(3) 0.020(3) -0.006(2) 0.004(2) -0.001(2)
C00M 0.024(3) 0.020(3) 0.021(3) -0.005(2) 0.007(2) -0.002(2)
C00N 0.028(3) 0.015(3) 0.024(3) 0.002(2) 0.012(2) 0.001(2)
C00O 0.013(2) 0.035(3) 0.021(3) -0.001(3) 0.005(2) 0.004(2)
C00P 0.018(2) 0.020(3) 0.026(3) 0.005(2) 0.004(2) 0.001(2)
C00Q 0.026(3) 0.018(3) 0.030(3) 0.000(2) 0.012(3) 0.002(2)
C00R 0.022(3) 0.018(3) 0.036(3) 0.007(2) 0.010(2) 0.009(2)
C00S 0.025(3) 0.029(3) 0.021(3) 0.002(3) 0.009(2) 0.001(2)
C00T 0.026(3) 0.028(3) 0.027(3) -0.008(3) 0.011(2) -0.002(2)
C00U 0.023(3) 0.025(3) 0.029(3) -0.001(3) -0.001(2) -0.003(2)
C00V 0.038(3) 0.021(3) 0.052(4) -0.006(3) -0.002(3) 0.009(3)

loop_
_atom_type_symbol
_atom_type_description
_atom_type_scat_dispersion_real
_atom_type_scat_dispersion_imag
_atom_type_scat_source
C C 0.0033 0.0016 'International Tables Vol C Tables 4.2.6.8 and 6.1.1.4'
H H 0.0000 0.0000 'International Tables Vol C Tables 4.2.6.8 and 6.1.1.4'
Fe Fe 0.3463 0.8444 'International Tables Vol C Tables 4.2.6.8 and 6.1.1.4'
N N 0.0061 0.0033 'International Tables Vol C Tables 4.2.6.8 and 6.1.1.4'
O O 0.0106 0.0060 'International Tables Vol C Tables 4.2.6.8 and 6.1.1.4'
S S 0.1246 0.1234 'International Tables Vol C Tables 4.2.6.8 and 6.1.1.4'

loop_
_geom_angle_atom_site_label_1
_geom_angle_atom_site_label_2
_geom_angle_atom_site_label_3
_geom_angle
C00L Fe01 C00N 91.2(2)
C00L Fe01 C00Q 98.4(2)
C00N Fe01 C00Q 100.3(2)
C00L Fe01 S004 159.49(17)
C00N Fe01 S004 88.13(17)
C00Q Fe01 S004 101.87(18)
C00L Fe01 S003 88.34(17)
C00N Fe01 S003 156.46(18)
C00Q Fe01 S003 103.09(17)
S004 Fe01 S003 84.24(5)
C00L Fe01 Fe02 103.61(17)
C00N Fe01 Fe02 100.89(17)
C00Q Fe01 Fe02 148.94(17)
S004 Fe01 Fe02 56.55(4)
S003 Fe01 Fe02 56.57(4)
C00T Fe02 C00S 99.6(2)
C00T Fe02 C00O 90.4(2)
C00S Fe02 C00O 98.8(2)
C00T Fe02 S004 86.03(19)
C00S Fe02 S004 106.32(18)
C00O Fe02 S004 154.91(18)
C00T Fe02 S003 155.30(18)
C00S Fe02 S003 104.90(17)
C00O Fe02 S003 89.09(17)
S004 Fe02 S003 84.04(5)
C00T Fe02 Fe01 99.46(17)
C00S Fe02 Fe01 153.06(17)
C00O Fe02 Fe01 99.99(18)
S004 Fe02 Fe01 56.37(4)
S003 Fe02 Fe01 56.41(4)
C00H S003 Fe01 111.54(17)
C00H S003 Fe02 112.78(16)
Fe01 S003 Fe02 67.02(4)
C00F S004 Fe01 110.96(17)
C00F S004 Fe02 112.67(17)
Fe01 S004 Fe02 67.08(4)
C00K O005 C00R 116.7(4)
C00E N00D C00H 115.9(4)
C00E N00D C00F 110.6(4)
C00H N00D C00F 111.4(4)
C00M C00E C00I 120.5(5)
C00M C00E N00D 122.0(5)
C00I C00E N00D 117.5(4)
N00D C00F S004 114.5(3)
N00D C00F H00A 108.6
S004 C00F H00A 108.6
N00D C00F H00B 108.6
S004 C00F H00B 108.6
H00A C00F H00B 107.6
C00P C00G C00J 119.2(5)
C00P C00G C00K 119.4(4)
C00J C00G C00K 121.4(5)
N00D C00H S003 114.2(3)
N00D C00H H00C 108.7
S003 C00H H00C 108.7
N00D C00H H00D 108.7
S003 C00H H00D 108.7
H00C C00H H00D 107.6
C00J C00I C00E 117.7(5)
C00J C00I C00U 119.2(5)
C00E C00I C00U 123.1(5)
C00G C00J C00I 122.1(5)
C00G C00J H00J 119.0
C00I C00J H00J 119.0
O006 C00K O005 123.5(5)
O006 C00K C00G 124.8(5)
O005 C00K C00G 111.6(4)
O008 C00L Fe01 178.6(5)
C00P C00M C00E 120.7(5)
C00P C00M H00M 119.7
C00E C00M H00M 119.7
O009 C00N Fe01 177.7(5)
O007 C00O Fe02 177.4(5)
C00G C00P C00M 119.9(5)
C00G C00P H00P 120.1
C00M C00P H00P 120.1
O00A C00Q Fe01 178.3(5)
O005 C00R C00V 106.9(4)
O005 C00R H00E 110.3
C00V C00R H00E 110.3
O005 C00R H00F 110.3
C00V C00R H00F 110.3
H00E C00R H00F 108.6
O00B C00S Fe02 176.7(5)
O00C C00T Fe02 177.2(5)
C00I C00U H00G 109.5
C00I C00U H00H 109.5
H00G C00U H00H 109.5
C00I C00U H00I 109.5
H00G C00U H00I 109.5
H00H C00U H00I 109.5
C00R C00V H00K 109.5
C00R C00V H00R 109.5
H00K C00V H00R 109.5
C00R C00V H00U 109.5
H00K C00V H00U 109.5
H00R C00V H00U 109.5

loop_
_geom_bond_atom_site_label_1
_geom_bond_atom_site_label_2
_geom_bond_distance
Fe01 C00L 1.786(6)
Fe01 C00N 1.793(5)
Fe01 C00Q 1.799(6)
Fe01 S004 2.2499(15)
Fe01 S003 2.2519(14)
Fe01 Fe02 2.4888(10)
Fe02 C00T 1.790(5)
Fe02 C00S 1.794(6)
Fe02 C00O 1.797(6)
Fe02 S004 2.2547(15)
Fe02 S003 2.2561(14)
S003 C00H 1.831(5)
S004 C00F 1.824(5)
O005 C00K 1.343(6)
O005 C00R 1.448(6)
O006 C00K 1.205(6)
O007 C00O 1.142(7)
O008 C00L 1.142(6)
O009 C00N 1.143(6)
O00A C00Q 1.143(7)
O00B C00S 1.146(6)
O00C C00T 1.136(6)
N00D C00E 1.438(6)
N00D C00H 1.443(6)
N00D C00F 1.458(6)
C00E C00M 1.388(7)
C00E C00I 1.401(7)
C00F H00A 0.9900
C00F H00B 0.9900
C00G C00P 1.386(7)
C00G C00J 1.390(7)
C00G C00K 1.480(7)
C00H H00C 0.9900
C00H H00D 0.9900
C00I C00J 1.396(7)
C00I C00U 1.506(7)
C00J H00J 0.9500
C00M C00P 1.388(7)
C00M H00M 0.9500
C00P H00P 0.9500
C00R C00V 1.495(8)
C00R H00E 0.9900
C00R H00F 0.9900
C00U H00G 0.9800
C00U H00H 0.9800
C00U H00I 0.9800
C00V H00K 0.9800
C00V H00R 0.9800
C00V H00U 0.9800
